data_7006718
loop_
_publ_author_name
'Habata, Yoichi'
'Seo, Joobeom'
'Otawa, Satoshi'
'Osaka, Futoshi'
'Noto, Kanae'
'Sung Lee, Shim'

_publ_section_title
;
 Synthesis of diazahexathia-24-crown-8 derivatives and structures of
 Ag+ complexes.
;
_journal_issue 18
_journal_name_full 'Dalton transactions (Cambridge, England : 2003)'
_journal_page_first 2202
_journal_page_last 2206
_journal_paper_doi 10.1039/b513293b
_journal_year 2006
_chemical_formula_sum 'C13 H25 N O2 S3'
_chemical_formula_weight 323.52
_chemical_name_systematic
;
?
;
_space_group_IT_number 14
_symmetry_cell_setting monoclinic
_symmetry_space_group_name_Hall '-P 2ybc'
_symmetry_space_group_name_H-M 'P 1 21/c 1'
_atom_sites_solution_hydrogens geom
_atom_sites_solution_primary direct
_atom_sites_solution_secondary difmap
_audit_creation_method SHELXL-97
_cell_angle_alpha 90.00
_cell_angle_beta 98.9910(10)
_cell_angle_gamma 90.00
_cell_formula_units_Z 4
_cell_length_a 21.1574(13)
_cell_length_b 8.5512(6)
_cell_length_c 9.2467(6)
_cell_measurement_temperature 90
_cell_volume 1652.37(19)
_computing_cell_refinement 'Bruker SMART'
_computing_data_collection 'Bruker SMART'
_computing_data_reduction 'Bruker SAINT'
_computing_molecular_graphics 'Bruker SHELXTL'
_computing_publication_material 'Bruker SHELXTL'
_computing_structure_refinement 'SHELXL-97 (Sheldrick, 1997)'
_computing_structure_solution 'SHELXS-97 (Sheldrick, 1990)'
_diffrn_ambient_temperature 90
_diffrn_detector_area_resol_mean 8.366
_diffrn_measured_fraction_theta_full 0.999
_diffrn_measured_fraction_theta_max 0.999
_diffrn_measurement_device_type 'CCD area detector'
_diffrn_measurement_method 'phi and omega scans'
_diffrn_radiation_monochromator graphite
_diffrn_radiation_source 'fine-focus sealed tube'
_diffrn_radiation_type MoK\a
_diffrn_radiation_wavelength 0.71073
_diffrn_reflns_av_R_equivalents 0.0272
_diffrn_reflns_av_sigmaI/netI 0.0357
_diffrn_reflns_limit_h_max 28
_diffrn_reflns_limit_h_min -28
_diffrn_reflns_limit_k_max 11
_diffrn_reflns_limit_k_min -10
_diffrn_reflns_limit_l_max 9
_diffrn_reflns_limit_l_min -12
_diffrn_reflns_number 12033
_diffrn_reflns_theta_full 28.30
_diffrn_reflns_theta_max 28.30
_diffrn_reflns_theta_min 0.97
_exptl_absorpt_coefficient_mu 0.447
_exptl_absorpt_correction_T_max 0.9508
_exptl_absorpt_correction_T_min 0.7973
_exptl_absorpt_correction_type empirical
_exptl_crystal_colour colorless
_exptl_crystal_density_diffrn 1.300
_exptl_crystal_density_method 'not measured'
_exptl_crystal_description needle
_exptl_crystal_F_000 696
_exptl_crystal_size_max 0.53
_exptl_crystal_size_mid 0.14
_exptl_crystal_size_min 0.11
_refine_diff_density_max 0.784
_refine_diff_density_min -0.434
_refine_diff_density_rms 0.071
_refine_ls_extinction_method none
_refine_ls_goodness_of_fit_ref 1.085
_refine_ls_hydrogen_treatment constr
_refine_ls_matrix_type full
_refine_ls_number_parameters 195
_refine_ls_number_reflns 4115
_refine_ls_number_restraints 6
_refine_ls_restrained_S_all 1.085
_refine_ls_R_factor_all 0.0458
_refine_ls_R_factor_gt 0.0369
_refine_ls_shift/su_max 0.001
_refine_ls_shift/su_mean 0.000
_refine_ls_structure_factor_coef Fsqd
_refine_ls_weighting_details 'calc w=1/[\s^2^(Fo^2^)+(0.0555P)^2^+0.5699P] where P=(Fo^2^+2Fc^2^)/3'
_refine_ls_weighting_scheme calc
_refine_ls_wR_factor_gt 0.0937
_refine_ls_wR_factor_ref 0.1053
_reflns_number_gt 3501
_reflns_number_total 4115
_reflns_threshold_expression >2sigma(I)
_cod_data_source_file b513293b.txt
_cod_data_source_block ns3_boc_p21_c
_cod_depositor_comments
;
The following automatic conversions were performed:
'_symmetry_cell_setting' value 'Monoclinic' changed to 'monoclinic'
according to '/home/saulius/struct/CIF-dictionaries/cif_core.dic'
dictionary named 'cif_core.dic' version 2.4.1 from 2010-06-29.

Automatic conversion script
Id: cif_fix_enum 1527 2010-12-29 10:47:43Z saulius 
;
_cod_original_sg_symbol_H-M P2(1)/c
_cod_database_code 7006718

loop_
_symmetry_equiv_pos_as_xyz
'x, y, z'
'-x, y+1/2, -z+1/2'
'-x, -y, -z'
'x, -y-1/2, z-1/2'

loop_
_atom_site_label
_atom_site_type_symbol
_atom_site_fract_x
_atom_site_fract_y
_atom_site_fract_z
_atom_site_U_iso_or_equiv
_atom_site_adp_type
_atom_site_occupancy
_atom_site_symmetry_multiplicity
_atom_site_calc_flag
_atom_site_refinement_flags
_atom_site_disorder_assembly
_atom_site_disorder_group
C1 C 0.24178(7) 0.18994(18) 0.66005(19) 0.0184(3) Uani 1 1 d . . .
H1A H 0.2182 0.2609 0.5859 0.022 Uiso 1 1 calc R . .
H1B H 0.2627 0.1088 0.6076 0.022 Uiso 1 1 calc R . .
C2 C 0.29308(8) 0.28324(19) 0.75850(18) 0.0187(3) Uani 1 1 d . . .
H2A H 0.3073 0.2225 0.8489 0.022 Uiso 1 1 calc R . .
H2B H 0.2740 0.3819 0.7872 0.022 Uiso 1 1 calc R . .
C3 C 0.39859(8) 0.1363(2) 0.66648(19) 0.0213(3) Uani 1 1 d . . .
H3A H 0.3646 0.0583 0.6351 0.026 Uiso 1 1 calc R . .
H3B H 0.4280 0.1369 0.5932 0.026 Uiso 1 1 calc R . .
C4 C 0.43514(8) 0.0894(2) 0.8138(2) 0.0233(4) Uani 1 1 d . A .
H4A H 0.4075 0.1067 0.8895 0.028 Uiso 1 1 calc R . .
H4B H 0.4730 0.1581 0.8372 0.028 Uiso 1 1 calc R . .
C7 C 0.24460(8) -0.09152(19) 0.91813(18) 0.0198(3) Uani 1 1 d . . .
H7A H 0.2190 -0.0794 0.9984 0.024 Uiso 1 1 calc R . .
H7B H 0.2808 -0.0170 0.9359 0.024 Uiso 1 1 calc R . .
C8 C 0.20293(8) -0.05228(18) 0.77255(19) 0.0201(3) Uani 1 1 d . . .
H8A H 0.2215 -0.1029 0.6925 0.024 Uiso 1 1 calc R . .
H8B H 0.1598 -0.0973 0.7724 0.024 Uiso 1 1 calc R . .
C9 C 0.14523(7) 0.19170(18) 0.78129(18) 0.0175(3) Uani 1 1 d . . .
C10 C 0.09036(7) 0.44568(19) 0.75156(18) 0.0180(3) Uani 1 1 d . . .
C11 C 0.02730(8) 0.3749(2) 0.6792(2) 0.0241(4) Uani 1 1 d . . .
H11A H 0.0302 0.3480 0.5774 0.036 Uiso 1 1 calc R . .
H11B H -0.0073 0.4507 0.6813 0.036 Uiso 1 1 calc R . .
H11C H 0.0183 0.2802 0.7322 0.036 Uiso 1 1 calc R . .
C12 C 0.09163(10) 0.4816(2) 0.9133(2) 0.0296(4) Uani 1 1 d . . .
H12A H 0.0831 0.3857 0.9649 0.044 Uiso 1 1 calc R . .
H12B H 0.0588 0.5597 0.9240 0.044 Uiso 1 1 calc R . .
H12C H 0.1338 0.5225 0.9549 0.044 Uiso 1 1 calc R . .
C13 C 0.10618(8) 0.58940(19) 0.6680(2) 0.0215(3) Uani 1 1 d . . .
H13A H 0.1487 0.6281 0.7101 0.032 Uiso 1 1 calc R . .
H13B H 0.0742 0.6709 0.6750 0.032 Uiso 1 1 calc R . .
H13C H 0.1058 0.5621 0.5650 0.032 Uiso 1 1 calc R . .
C5A C 0.40180(11) -0.1966(2) 0.9237(2) 0.0220(6) Uani 0.808(6) 1 d P A 1
H5A1 H 0.4212 -0.2847 0.9846 0.026 Uiso 0.808(6) 1 calc PR A 1
H5A2 H 0.3887 -0.1162 0.9902 0.026 Uiso 0.808(6) 1 calc PR A 1
C6A C 0.34313(10) -0.2546(2) 0.8223(2) 0.0208(6) Uani 0.807(6) 1 d P A 1
H6A1 H 0.3538 -0.3527 0.7748 0.025 Uiso 0.807(6) 1 calc PR A 1
H6A2 H 0.3305 -0.1760 0.7445 0.025 Uiso 0.807(6) 1 calc PR A 1
C5B C 0.3801(4) -0.2154(9) 0.7923(9) 0.016(2) Uani 0.192(6) 1 d PU A 2
H5B1 H 0.3481 -0.1510 0.7290 0.019 Uiso 0.192(6) 1 calc PR A 2
H5B2 H 0.3833 -0.3183 0.7447 0.019 Uiso 0.192(6) 1 calc PR A 2
C6B C 0.3611(4) -0.2358(9) 0.9407(9) 0.016(2) Uani 0.193(6) 1 d PU A 2
H6B1 H 0.3684 -0.1372 0.9968 0.019 Uiso 0.193(6) 1 calc PR A 2
H6B2 H 0.3875 -0.3186 0.9952 0.019 Uiso 0.193(6) 1 calc PR A 2
N1 N 0.19639(6) 0.11484(15) 0.74212(16) 0.0182(3) Uani 1 1 d . . .
O1 O 0.10677(6) 0.13141(14) 0.84872(14) 0.0243(3) Uani 1 1 d . . .
O2 O 0.14431(5) 0.34087(13) 0.73486(13) 0.0179(2) Uani 1 1 d . . .
S1 S 0.362329(19) 0.32949(5) 0.67266(5) 0.02037(11) Uani 1 1 d . . .
S2 S 0.46161(2) -0.11308(5) 0.82283(6) 0.02634(13) Uani 1 1 d . . .
S3 S 0.27578(2) -0.29005(5) 0.92030(5) 0.02177(12) Uani 1 1 d . . .

loop_
_atom_site_aniso_label
_atom_site_aniso_U_11
_atom_site_aniso_U_22
_atom_site_aniso_U_33
_atom_site_aniso_U_23
_atom_site_aniso_U_13
_atom_site_aniso_U_12
C1 0.0151(7) 0.0174(7) 0.0228(8) -0.0014(6) 0.0034(6) 0.0020(6)
C2 0.0165(7) 0.0182(7) 0.0219(8) 0.0006(6) 0.0051(6) -0.0019(6)
C3 0.0184(8) 0.0216(8) 0.0240(8) -0.0010(6) 0.0041(7) 0.0027(6)
C4 0.0234(8) 0.0198(8) 0.0264(9) 0.0021(7) 0.0034(7) 0.0017(6)
C7 0.0221(8) 0.0165(7) 0.0209(8) -0.0004(6) 0.0038(6) 0.0022(6)
C8 0.0191(7) 0.0119(7) 0.0276(9) 0.0005(6) -0.0022(7) 0.0015(6)
C9 0.0138(7) 0.0165(7) 0.0210(8) 0.0012(6) -0.0012(6) -0.0007(6)
C10 0.0134(7) 0.0172(7) 0.0239(8) 0.0012(6) 0.0046(6) 0.0044(6)
C11 0.0138(7) 0.0237(8) 0.0340(10) 0.0033(7) 0.0013(7) 0.0012(6)
C12 0.0334(10) 0.0315(10) 0.0243(9) -0.0005(7) 0.0060(8) 0.0095(8)
C13 0.0183(8) 0.0161(7) 0.0305(9) 0.0012(6) 0.0049(7) 0.0032(6)
C5A 0.0226(13) 0.0198(10) 0.0231(11) 0.0025(8) 0.0019(9) 0.0013(8)
C6A 0.0202(12) 0.0172(10) 0.0252(12) -0.0009(8) 0.0047(9) 0.0013(8)
C5B 0.013(4) 0.012(3) 0.022(3) 0.000(2) -0.001(3) -0.001(2)
C6B 0.011(4) 0.013(3) 0.022(3) 0.001(2) -0.002(3) -0.002(2)
N1 0.0140(6) 0.0126(6) 0.0273(7) 0.0012(5) 0.0014(5) 0.0002(5)
O1 0.0192(6) 0.0222(6) 0.0323(7) 0.0077(5) 0.0064(5) -0.0004(5)
O2 0.0130(5) 0.0139(5) 0.0272(6) 0.0034(4) 0.0048(5) 0.0026(4)
S1 0.0171(2) 0.0171(2) 0.0278(2) 0.00523(16) 0.00622(16) 0.00028(14)
S2 0.0177(2) 0.0197(2) 0.0432(3) 0.00402(18) 0.00986(19) 0.00554(15)
S3 0.0200(2) 0.0161(2) 0.0290(2) 0.00771(16) 0.00327(17) 0.00055(14)

loop_
_atom_type_symbol
_atom_type_description
_atom_type_scat_dispersion_real
_atom_type_scat_dispersion_imag
_atom_type_scat_source
C C 0.0033 0.0016 'International Tables Vol C Tables 4.2.6.8 and 6.1.1.4'
H H 0.0000 0.0000 'International Tables Vol C Tables 4.2.6.8 and 6.1.1.4'
N N 0.0061 0.0033 'International Tables Vol C Tables 4.2.6.8 and 6.1.1.4'
O O 0.0106 0.0060 'International Tables Vol C Tables 4.2.6.8 and 6.1.1.4'
S S 0.1246 0.1234 'International Tables Vol C Tables 4.2.6.8 and 6.1.1.4'

loop_
_geom_angle_atom_site_label_1
_geom_angle_atom_site_label_2
_geom_angle_atom_site_label_3
_geom_angle
_geom_angle_site_symmetry_1
_geom_angle_site_symmetry_3
_geom_angle_publ_flag
N1 C1 C2 112.52(13) . . ?
N1 C1 H1A 109.1 . . ?
C2 C1 H1A 109.1 . . ?
N1 C1 H1B 109.1 . . ?
C2 C1 H1B 109.1 . . ?
H1A C1 H1B 107.8 . . ?
C1 C2 S1 113.57(11) . . ?
C1 C2 H2A 108.9 . . ?
S1 C2 H2A 108.9 . . ?
C1 C2 H2B 108.9 . . ?
S1 C2 H2B 108.9 . . ?
H2A C2 H2B 107.7 . . ?
C4 C3 S1 111.73(12) . . ?
C4 C3 H3A 109.3 . . ?
S1 C3 H3A 109.3 . . ?
C4 C3 H3B 109.3 . . ?
S1 C3 H3B 109.3 . . ?
H3A C3 H3B 107.9 . . ?
C3 C4 S2 113.87(12) . . ?
C3 C4 H4A 108.8 . . ?
S2 C4 H4A 108.8 . . ?
C3 C4 H4B 108.8 . . ?
S2 C4 H4B 108.8 . . ?
H4A C4 H4B 107.7 . . ?
C8 C7 S3 111.91(11) . . ?
C8 C7 H7A 109.2 . . ?
S3 C7 H7A 109.2 . . ?
C8 C7 H7B 109.2 . . ?
S3 C7 H7B 109.2 . . ?
H7A C7 H7B 107.9 . . ?
N1 C8 C7 114.18(13) . . ?
N1 C8 H8A 108.7 . . ?
C7 C8 H8A 108.7 . . ?
N1 C8 H8B 108.7 . . ?
C7 C8 H8B 108.7 . . ?
H8A C8 H8B 107.6 . . ?
O1 C9 O2 126.09(15) . . ?
O1 C9 N1 123.74(15) . . ?
O2 C9 N1 110.18(13) . . ?
O2 C10 C13 101.70(12) . . ?
O2 C10 C11 110.55(13) . . ?
C13 C10 C11 110.28(14) . . ?
O2 C10 C12 109.24(13) . . ?
C13 C10 C12 111.41(15) . . ?
C11 C10 C12 113.06(14) . . ?
C10 C11 H11A 109.5 . . ?
C10 C11 H11B 109.5 . . ?
H11A C11 H11B 109.5 . . ?
C10 C11 H11C 109.5 . . ?
H11A C11 H11C 109.5 . . ?
H11B C11 H11C 109.5 . . ?
C10 C12 H12A 109.5 . . ?
C10 C12 H12B 109.5 . . ?
H12A C12 H12B 109.5 . . ?
C10 C12 H12C 109.5 . . ?
H12A C12 H12C 109.5 . . ?
H12B C12 H12C 109.5 . . ?
C10 C13 H13A 109.5 . . ?
C10 C13 H13B 109.5 . . ?
H13A C13 H13B 109.5 . . ?
C10 C13 H13C 109.5 . . ?
H13A C13 H13C 109.5 . . ?
H13B C13 H13C 109.5 . . ?
C6A C5A S2 112.10(15) . . ?
C6A C5A H5A1 109.2 . . ?
S2 C5A H5A1 109.2 . . ?
C6A C5A H5A2 109.2 . . ?
S2 C5A H5A2 109.2 . . ?
H5A1 C5A H5A2 107.9 . . ?
C5A C6A S3 111.91(15) . . ?
C5A C6A H6A1 109.2 . . ?
S3 C6A H6A1 109.2 . . ?
C5A C6A H6A2 109.2 . . ?
S3 C6A H6A2 109.2 . . ?
H6A1 C6A H6A2 107.9 . . ?
C6B C5B S2 106.4(6) . . ?
C6B C5B H5B1 110.5 . . ?
S2 C5B H5B1 110.5 . . ?
C6B C5B H5B2 110.5 . . ?
S2 C5B H5B2 110.5 . . ?
H5B1 C5B H5B2 108.6 . . ?
C5B C6B S3 109.5(6) . . ?
C5B C6B H6B1 109.8 . . ?
S3 C6B H6B1 109.8 . . ?
C5B C6B H6B2 109.8 . . ?
S3 C6B H6B2 109.8 . . ?
H6B1 C6B H6B2 108.2 . . ?
C9 N1 C8 118.45(14) . . ?
C9 N1 C1 122.65(13) . . ?
C8 N1 C1 118.69(13) . . ?
C9 O2 C10 120.96(12) . . ?
C2 S1 C3 100.86(8) . . ?
C4 S2 C5A 99.35(9) . . ?
C4 S2 C5B 99.5(2) . . ?
C5A S2 C5B 38.6(3) . . ?
C7 S3 C6A 98.56(9) . . ?
C7 S3 C6B 96.5(3) . . ?
C6A S3 C6B 35.3(3) . . ?

loop_
_geom_bond_atom_site_label_1
_geom_bond_atom_site_label_2
_geom_bond_distance
_geom_bond_site_symmetry_2
_geom_bond_publ_flag
C1 N1 1.462(2) . ?
C1 C2 1.528(2) . ?
C1 H1A 0.9900 . ?
C1 H1B 0.9900 . ?
C2 S1 1.8157(16) . ?
C2 H2A 0.9900 . ?
C2 H2B 0.9900 . ?
C3 C4 1.512(2) . ?
C3 S1 1.8257(17) . ?
C3 H3A 0.9900 . ?
C3 H3B 0.9900 . ?
C4 S2 1.8176(18) . ?
C4 H4A 0.9900 . ?
C4 H4B 0.9900 . ?
C7 C8 1.527(2) . ?
C7 S3 1.8203(17) . ?
C7 H7A 0.9900 . ?
C7 H7B 0.9900 . ?
C8 N1 1.459(2) . ?
C8 H8A 0.9900 . ?
C8 H8B 0.9900 . ?
C9 O1 1.214(2) . ?
C9 O2 1.3451(19) . ?
C9 N1 1.363(2) . ?
C10 O2 1.4781(18) . ?
C10 C13 1.516(2) . ?
C10 C11 1.522(2) . ?
C10 C12 1.523(2) . ?
C11 H11A 0.9800 . ?
C11 H11B 0.9800 . ?
C11 H11C 0.9800 . ?
C12 H12A 0.9800 . ?
C12 H12B 0.9800 . ?
C12 H12C 0.9800 . ?
C13 H13A 0.9800 . ?
C13 H13B 0.9800 . ?
C13 H13C 0.9800 . ?
C5A C6A 1.517(3) . ?
C5A S2 1.831(2) . ?
C5A H5A1 0.9900 . ?
C5A H5A2 0.9900 . ?
C6A S3 1.830(2) . ?
C6A H6A1 0.9900 . ?
C6A H6A2 0.9900 . ?
C5B C6B 1.500(12) . ?
C5B S2 1.915(8) . ?
C5B H5B1 0.9900 . ?
C5B H5B2 0.9900 . ?
C6B S3 1.844(8) . ?
C6B H6B1 0.9900 . ?
C6B H6B2 0.9900 . ?
